data_7150368
loop_
_publ_author_name
'Caira, Mino R.'
'le Roex, Tanya'
'Nassimbeni, Luigi R.'
'Ripmeester, John A.'
'Weber, Edwin'

_publ_section_title
;
 Inclusion by a fluorenyl host with volatile guests: structures,
 thermal stability and kinetics.
;
_journal_issue 16
_journal_name_full 'Organic &amp; biomolecular chemistry'
_journal_page_first 2299
_journal_page_last 2304
_journal_paper_doi 10.1039/b400721b
_journal_volume 2
_journal_year 2004
_chemical_formula_moiety 'C38 H26 O2. 2(C4 H9 N O)'
_chemical_formula_sum 'C46 H44 N2 O4'
_chemical_formula_weight 688.83
_chemical_melting_point '315.3 (host)'
_chemical_name_common
;9,9'-(Biphenyl-4,4'-diyl)bis(fluoren-9-ol). 2(N,N-
dimethylacetamide) clathrate
;
_chemical_name_systematic
;
9,9'-(Biphenyl-4,4'-diyl)bis(fluoren-9-ol). 2(N,N-dimethylacetamide) clathrate
;
_space_group_IT_number 2
_symmetry_cell_setting triclinic
_symmetry_space_group_name_Hall '-P 1'
_symmetry_space_group_name_H-M 'P -1'
_atom_sites_solution_hydrogens geom
_atom_sites_solution_primary direct
_atom_sites_solution_secondary difmap
_audit_creation_method SHELXL-97
_cell_angle_alpha 77.015(2)
_cell_angle_beta 83.033(2)
_cell_angle_gamma 84.212(2)
_cell_formula_units_Z 1
_cell_length_a 7.9629(3)
_cell_length_b 9.0266(4)
_cell_length_c 13.5092(7)
_cell_measurement_reflns_used 6852
_cell_measurement_temperature 298(2)
_cell_measurement_theta_max 25.35
_cell_measurement_theta_min 1.20
_cell_volume 936.47(7)
_computing_cell_refinement 'Collect (Nonius, 2000)'
_computing_data_collection 'Collect (Nonius, 2000)'
_computing_data_reduction 'Collect (Nonius, 2000)'
_computing_molecular_graphics 'XSEED, a graphical inerface to SHELX (1999)'
_computing_publication_material 'SHELXL-97 (Sheldrick, 1997)'
_computing_structure_refinement 'SHELXL-97 (Sheldrick, 1997)'
_computing_structure_solution 'SHELXS-97 (Sheldrick, 1990)'
_diffrn_ambient_temperature 298(2)
_diffrn_measured_fraction_theta_full 0.969
_diffrn_measured_fraction_theta_max 0.969
_diffrn_measurement_device_type 'Nonius Kappa CCD'
_diffrn_measurement_method 'combination of phi and omega'
_diffrn_radiation_monochromator graphite
_diffrn_radiation_source 'fine-focus sealed tube'
_diffrn_radiation_type MoK\a
_diffrn_radiation_wavelength 0.71073
_diffrn_reflns_av_R_equivalents 0.0169
_diffrn_reflns_av_sigmaI/netI 0.0543
_diffrn_reflns_limit_h_max 9
_diffrn_reflns_limit_h_min -9
_diffrn_reflns_limit_k_max 10
_diffrn_reflns_limit_k_min -10
_diffrn_reflns_limit_l_max 16
_diffrn_reflns_limit_l_min -11
_diffrn_reflns_number 4708
_diffrn_reflns_theta_full 25.35
_diffrn_reflns_theta_max 25.35
_diffrn_reflns_theta_min 1.55
_exptl_absorpt_coefficient_mu 0.077
_exptl_absorpt_correction_type none
_exptl_crystal_colour colourless
_exptl_crystal_density_diffrn 1.221
_exptl_crystal_density_meas ?
_exptl_crystal_density_method .
_exptl_crystal_description 'clear elongated plates'
_exptl_crystal_F_000 366
_exptl_crystal_size_max 0.50
_exptl_crystal_size_mid 0.25
_exptl_crystal_size_min 0.16
_refine_diff_density_max 0.565
_refine_diff_density_min -0.267
_refine_diff_density_rms 0.040
_refine_ls_extinction_method none
_refine_ls_goodness_of_fit_ref 1.046
_refine_ls_hydrogen_treatment mixed
_refine_ls_matrix_type full
_refine_ls_number_parameters 239
_refine_ls_number_reflns 3328
_refine_ls_number_restraints 0
_refine_ls_restrained_S_all 1.046
_refine_ls_R_factor_all 0.1197
_refine_ls_R_factor_gt 0.0695
_refine_ls_shift/su_max 0.037
_refine_ls_shift/su_mean 0.001
_refine_ls_structure_factor_coef Fsqd
_refine_ls_weighting_details 'calc w=1/[\s^2^(Fo^2^)+(0.0788P)^2^+0.5827P] where P=(Fo^2^+2Fc^2^)/3'
_refine_ls_weighting_scheme calc
_refine_ls_wR_factor_gt 0.1722
_refine_ls_wR_factor_ref 0.2029
_reflns_number_gt 2008
_reflns_number_total 3328
_reflns_threshold_expression >2sigma(I)
_cod_data_source_file b400721b.txt
_cod_data_source_block c:_H.2DMA
_cod_original_sg_symbol_H-M P-1
_cod_database_code 7150368

loop_
_symmetry_equiv_pos_as_xyz
'x, y, z'
'-x, -y, -z'

loop_
_atom_site_label
_atom_site_type_symbol
_atom_site_fract_x
_atom_site_fract_y
_atom_site_fract_z
_atom_site_U_iso_or_equiv
_atom_site_adp_type
_atom_site_occupancy
_atom_site_symmetry_multiplicity
_atom_site_calc_flag
_atom_site_refinement_flags
_atom_site_disorder_assembly
_atom_site_disorder_group
C1 C 0.1534(5) 0.5309(4) 0.8650(3) 0.0772(11) Uani 1 1 d . . .
H1 H 0.0991 0.5553 0.9248 0.093 Uiso 1 1 calc R . .
C2 C 0.2003(7) 0.3834(5) 0.8611(5) 0.1127(18) Uani 1 1 d . . .
H2 H 0.1760 0.3064 0.9182 0.135 Uiso 1 1 calc R . .
C3 C 0.2827(7) 0.3475(5) 0.7743(6) 0.121(2) Uani 1 1 d . . .
H3 H 0.3163 0.2460 0.7736 0.145 Uiso 1 1 calc R . .
C4 C 0.3182(6) 0.4596(6) 0.6860(5) 0.1048(16) Uani 1 1 d . . .
H4 H 0.3739 0.4340 0.6269 0.126 Uiso 1 1 calc R . .
C5 C 0.3372(6) 0.7822(8) 0.5101(4) 0.1123(17) Uani 1 1 d . . .
H5 H 0.3899 0.7034 0.4808 0.135 Uiso 1 1 calc R . .
C6 C 0.3203(9) 0.9263(11) 0.4536(4) 0.142(3) Uani 1 1 d . . .
H6 H 0.3632 0.9456 0.3852 0.170 Uiso 1 1 calc R . .
C7 C 0.2418(8) 1.0444(7) 0.4945(4) 0.125(2) Uani 1 1 d . . .
H7 H 0.2294 1.1415 0.4532 0.150 Uiso 1 1 calc R . .
C8 C 0.1797(5) 1.0196(5) 0.5984(3) 0.0851(12) Uani 1 1 d . . .
H8 H 0.1288 1.0994 0.6273 0.102 Uiso 1 1 calc R . .
O9 O -0.0302(2) 0.8534(3) 0.79739(18) 0.0647(7) Uani 1 1 d . . .
H9 H -0.0894 0.8052 0.7723 0.078 Uiso 1 1 calc R . .
C9 C 0.1439(3) 0.8152(3) 0.7688(2) 0.0452(7) Uani 1 1 d . . .
C10 C 0.2491(3) 0.8760(3) 0.8359(2) 0.0426(7) Uani 1 1 d . . .
C11 C 0.4239(4) 0.8716(4) 0.8179(2) 0.0604(9) Uani 1 1 d . . .
H11 H 0.4774 0.8356 0.7619 0.072 Uiso 1 1 calc R . .
C12 C 0.5206(4) 0.9194(4) 0.8809(2) 0.0582(9) Uani 1 1 d . . .
H12 H 0.6379 0.9149 0.8662 0.070 Uiso 1 1 calc R . .
C13 C 0.4481(3) 0.9744(3) 0.9658(2) 0.0384(6) Uani 1 1 d . . .
C14 C 0.2737(3) 0.9791(4) 0.9822(2) 0.0544(8) Uani 1 1 d . . .
H14 H 0.2194 1.0160 1.0377 0.065 Uiso 1 1 calc R . .
C15 C 0.1765(4) 0.9308(4) 0.9190(2) 0.0561(8) Uani 1 1 d . . .
H15 H 0.0591 0.9356 0.9334 0.067 Uiso 1 1 calc R . .
C1A C 0.1868(4) 0.6441(3) 0.7796(2) 0.0517(8) Uani 1 1 d . . .
C4A C 0.2669(4) 0.6119(4) 0.6895(3) 0.0653(9) Uani 1 1 d . . .
C5A C 0.2744(4) 0.7546(5) 0.6123(3) 0.0682(10) Uani 1 1 d . . .
C8A C 0.1970(4) 0.8732(4) 0.6557(2) 0.0559(8) Uani 1 1 d . . .
O1G O -0.2295(3) 0.6762(3) 0.7270(2) 0.0750(7) Uani 1 1 d . . .
N1G N -0.2080(5) 0.4279(5) 0.7263(4) 0.1216(16) Uani 1 1 d . . .
C1G C -0.2427(5) 0.5376(7) 0.7625(5) 0.1090(18) Uani 1 1 d . . .
C2G C -0.3288(6) 0.4884(6) 0.8799(3) 0.1062(15) Uani 1 1 d . . .
H18A H -0.4422 0.4611 0.8798 0.159 Uiso 1 1 calc R . .
H18B H -0.3319 0.5723 0.9130 0.159 Uiso 1 1 calc R . .
H18C H -0.2628 0.4027 0.9159 0.159 Uiso 1 1 calc R . .
C3G C -0.1227(7) 0.4805(7) 0.6135(3) 0.1190(18) Uani 1 1 d . . .
H20A H -0.1971 0.5565 0.5752 0.178 Uiso 1 1 calc R . .
H20B H -0.1020 0.3944 0.5817 0.178 Uiso 1 1 calc R . .
H20C H -0.0172 0.5225 0.6149 0.178 Uiso 1 1 calc R . .
C4G C -0.2211(7) 0.2676(5) 0.7664(4) 0.1152(17) Uani 1 1 d . . .
H21A H -0.1217 0.2249 0.7995 0.173 Uiso 1 1 calc R . .
H21B H -0.2306 0.2181 0.7116 0.173 Uiso 1 1 calc R . .
H21C H -0.3198 0.2526 0.8149 0.173 Uiso 1 1 calc R . .

loop_
_atom_site_aniso_label
_atom_site_aniso_U_11
_atom_site_aniso_U_22
_atom_site_aniso_U_33
_atom_site_aniso_U_23
_atom_site_aniso_U_13
_atom_site_aniso_U_12
C1 0.080(3) 0.061(2) 0.094(3) -0.004(2) -0.030(2) -0.0210(19)
C2 0.120(4) 0.058(3) 0.163(5) -0.004(3) -0.057(4) -0.015(3)
C3 0.115(4) 0.053(3) 0.211(7) -0.043(4) -0.068(4) 0.014(3)
C4 0.088(3) 0.100(4) 0.154(5) -0.084(4) -0.030(3) 0.015(3)
C5 0.107(4) 0.181(6) 0.067(3) -0.060(3) 0.014(3) -0.051(4)
C6 0.160(6) 0.218(8) 0.062(3) -0.024(4) -0.004(3) -0.106(6)
C7 0.156(5) 0.135(5) 0.082(4) 0.035(3) -0.058(4) -0.075(4)
C8 0.097(3) 0.075(3) 0.085(3) 0.003(2) -0.037(2) -0.024(2)
O9 0.0387(12) 0.0814(16) 0.0876(17) -0.0460(13) -0.0098(11) -0.0023(10)
C9 0.0355(15) 0.0493(17) 0.0553(18) -0.0201(14) -0.0045(13) -0.0041(12)
C10 0.0387(15) 0.0418(15) 0.0499(17) -0.0148(13) -0.0055(12) -0.0027(12)
C11 0.0416(17) 0.088(2) 0.064(2) -0.0477(18) 0.0023(15) -0.0045(15)
C12 0.0341(15) 0.082(2) 0.070(2) -0.0422(18) 0.0024(14) -0.0091(14)
C13 0.0342(14) 0.0347(14) 0.0463(16) -0.0092(11) -0.0034(11) -0.0030(11)
C14 0.0387(16) 0.077(2) 0.0551(18) -0.0328(16) -0.0014(13) -0.0014(14)
C15 0.0320(15) 0.080(2) 0.065(2) -0.0373(17) -0.0019(14) -0.0015(14)
C1A 0.0462(17) 0.0462(17) 0.068(2) -0.0160(16) -0.0163(15) -0.0069(13)
C4A 0.055(2) 0.067(2) 0.086(3) -0.042(2) -0.0153(18) 0.0044(16)
C5A 0.060(2) 0.101(3) 0.056(2) -0.039(2) -0.0025(16) -0.0181(19)
C8A 0.0535(18) 0.064(2) 0.0544(19) -0.0115(16) -0.0173(15) -0.0135(15)
O1G 0.0701(16) 0.0665(17) 0.0948(19) -0.0227(14) -0.0166(13) -0.0138(12)
N1G 0.109(3) 0.077(3) 0.189(5) -0.024(3) -0.055(3) -0.015(2)
C1G 0.068(3) 0.103(4) 0.182(6) -0.065(4) -0.066(3) 0.008(3)
C2G 0.116(4) 0.144(4) 0.058(3) -0.024(3) 0.004(2) -0.015(3)
C3G 0.126(4) 0.163(5) 0.068(3) -0.031(3) 0.023(3) -0.035(3)
C4G 0.161(5) 0.063(3) 0.119(4) -0.009(3) -0.012(3) -0.023(3)

loop_
_atom_type_symbol
_atom_type_description
_atom_type_scat_dispersion_real
_atom_type_scat_dispersion_imag
_atom_type_scat_source
C C 0.0033 0.0016 'International Tables Vol C Tables 4.2.6.8 and 6.1.1.4'
H H 0.0000 0.0000 'International Tables Vol C Tables 4.2.6.8 and 6.1.1.4'
N N 0.0061 0.0033 'International Tables Vol C Tables 4.2.6.8 and 6.1.1.4'
O O 0.0106 0.0060 'International Tables Vol C Tables 4.2.6.8 and 6.1.1.4'

loop_
_geom_angle_atom_site_label_1
_geom_angle_atom_site_label_2
_geom_angle_atom_site_label_3
_geom_angle
_geom_angle_site_symmetry_1
_geom_angle_site_symmetry_3
_geom_angle_publ_flag
C2 C1 C1A 119.5(5) . . ?
C1 C2 C3 120.4(5) . . ?
C2 C3 C4 121.6(4) . . ?
C3 C4 C4A 117.9(4) . . ?
C6 C5 C5A 118.8(5) . . ?
C5 C6 C7 121.9(5) . . ?
C6 C7 C8 120.4(5) . . ?
C8A C8 C7 117.7(4) . . ?
O9 C9 C8A 113.1(2) . . ?
O9 C9 C10 107.9(2) . . ?
C8A C9 C10 111.9(2) . . ?
O9 C9 C1A 113.1(2) . . ?
C8A C9 C1A 101.0(2) . . ?
C10 C9 C1A 109.7(2) . . ?
C15 C10 C11 116.9(2) . . ?
C15 C10 C9 121.9(2) . . ?
C11 C10 C9 121.1(2) . . ?
C12 C11 C10 121.5(3) . . ?
C11 C12 C13 122.0(3) . . ?
C14 C13 C12 115.7(2) . . ?
C14 C13 C13 122.1(3) . 2_677 ?
C12 C13 C13 122.2(3) . 2_677 ?
C13 C14 C15 122.3(3) . . ?
C10 C15 C14 121.6(3) . . ?
C1 C1A C4A 121.8(3) . . ?
C1 C1A C9 127.3(3) . . ?
C4A C1A C9 111.0(3) . . ?
C1A C4A C4 118.8(4) . . ?
C1A C4A C5A 108.5(3) . . ?
C4 C4A C5A 132.7(4) . . ?
C5 C5A C8A 120.3(4) . . ?
C5 C5A C4A 130.8(4) . . ?
C8A C5A C4A 108.8(3) . . ?
C8 C8A C5A 121.0(3) . . ?
C8 C8A C9 128.6(3) . . ?
C5A C8A C9 110.4(3) . . ?
C1G N1G C4G 133.1(6) . . ?
C1G N1G C3G 108.7(5) . . ?
C4G N1G C3G 118.1(5) . . ?
N1G C1G O1G 132.5(6) . . ?
N1G C1G C2G 110.4(6) . . ?
O1G C1G C2G 117.1(4) . . ?

loop_
_geom_bond_atom_site_label_1
_geom_bond_atom_site_label_2
_geom_bond_distance
_geom_bond_site_symmetry_2
_geom_bond_publ_flag
C1 C2 1.356(6) . ?
C1 C1A 1.377(5) . ?
C2 C3 1.362(8) . ?
C3 C4 1.400(8) . ?
C4 C4A 1.403(5) . ?
C5 C6 1.354(8) . ?
C5 C5A 1.386(6) . ?
C6 C7 1.371(8) . ?
C7 C8 1.406(7) . ?
C8 C8A 1.377(5) . ?
O9 C9 1.423(3) . ?
C9 C8A 1.521(4) . ?
C9 C10 1.524(4) . ?
C9 C1A 1.526(4) . ?
C10 C15 1.369(4) . ?
C10 C11 1.381(4) . ?
C11 C12 1.376(4) . ?
C12 C13 1.390(4) . ?
C13 C14 1.378(4) . ?
C13 C13 1.484(5) 2_677 ?
C14 C15 1.383(4) . ?
C1A C4A 1.381(4) . ?
C4A C5A 1.466(5) . ?
C5A C8A 1.390(5) . ?
O1G C1G 1.245(6) . ?
N1G C1G 1.194(6) . ?
N1G C4G 1.436(5) . ?
N1G C3G 1.580(6) . ?
C1G C2G 1.632(7) . ?

loop_
_geom_hbond_atom_site_label_D
_geom_hbond_atom_site_label_H
_geom_hbond_atom_site_label_A
_geom_hbond_distance_DH
_geom_hbond_distance_HA
_geom_hbond_distance_DA
_geom_hbond_angle_DHA
_geom_hbond_site_symmetry_A
O9 H9 O1G 0.82 1.93 2.747(3) 173.9 .

loop_
_geom_torsion_atom_site_label_1
_geom_torsion_atom_site_label_2
_geom_torsion_atom_site_label_3
_geom_torsion_atom_site_label_4
_geom_torsion
_geom_torsion_site_symmetry_1
_geom_torsion_site_symmetry_2
_geom_torsion_site_symmetry_3
_geom_torsion_site_symmetry_4
_geom_torsion_publ_flag
C1A C1 C2 C3 1.3(6) . . . . ?
C1 C2 C3 C4 -1.5(8) . . . . ?
C2 C3 C4 C4A 0.4(7) . . . . ?
C5A C5 C6 C7 -0.6(8) . . . . ?
C5 C6 C7 C8 1.7(9) . . . . ?
C6 C7 C8 C8A -1.6(7) . . . . ?
O9 C9 C10 C15 10.5(4) . . . . ?
C8A C9 C10 C15 135.7(3) . . . . ?
C1A C9 C10 C15 -113.1(3) . . . . ?
O9 C9 C10 C11 -172.5(3) . . . . ?
C8A C9 C10 C11 -47.3(4) . . . . ?
C1A C9 C10 C11 63.9(3) . . . . ?
C15 C10 C11 C12 0.3(5) . . . . ?
C9 C10 C11 C12 -176.8(3) . . . . ?
C10 C11 C12 C13 0.1(5) . . . . ?
C11 C12 C13 C14 -0.6(4) . . . . ?
C11 C12 C13 C13 179.8(3) . . . 2_677 ?
C12 C13 C14 C15 0.7(4) . . . . ?
C13 C13 C14 C15 -179.7(3) 2_677 . . . ?
C11 C10 C15 C14 -0.2(5) . . . . ?
C9 C10 C15 C14 176.9(3) . . . . ?
C13 C14 C15 C10 -0.3(5) . . . . ?
C2 C1 C1A C4A 0.1(5) . . . . ?
C2 C1 C1A C9 179.8(3) . . . . ?
O9 C9 C1A C1 -53.3(4) . . . . ?
C8A C9 C1A C1 -174.6(3) . . . . ?
C10 C9 C1A C1 67.1(4) . . . . ?
O9 C9 C1A C4A 126.4(3) . . . . ?
C8A C9 C1A C4A 5.2(3) . . . . ?
C10 C9 C1A C4A -113.1(3) . . . . ?
C1 C1A C4A C4 -1.2(5) . . . . ?
C9 C1A C4A C4 179.0(3) . . . . ?
C1 C1A C4A C5A 176.6(3) . . . . ?
C9 C1A C4A C5A -3.1(3) . . . . ?
C3 C4 C4A C1A 0.9(5) . . . . ?
C3 C4 C4A C5A -176.3(4) . . . . ?
C6 C5 C5A C8A -0.6(6) . . . . ?
C6 C5 C5A C4A 176.6(4) . . . . ?
C1A C4A C5A C5 -178.0(4) . . . . ?
C4 C4A C5A C5 -0.5(7) . . . . ?
C1A C4A C5A C8A -0.5(4) . . . . ?
C4 C4A C5A C8A 176.9(4) . . . . ?
C7 C8 C8A C5A 0.5(5) . . . . ?
C7 C8 C8A C9 179.1(3) . . . . ?
C5 C5A C8A C8 0.6(5) . . . . ?
C4A C5A C8A C8 -177.1(3) . . . . ?
C5 C5A C8A C9 -178.3(3) . . . . ?
C4A C5A C8A C9 4.0(3) . . . . ?
O9 C9 C8A C8 54.6(4) . . . . ?
C10 C9 C8A C8 -67.6(4) . . . . ?
C1A C9 C8A C8 175.8(3) . . . . ?
O9 C9 C8A C5A -126.7(3) . . . . ?
C10 C9 C8A C5A 111.2(3) . . . . ?
C1A C9 C8A C5A -5.5(3) . . . . ?
C4G N1G C1G O1G 179.4(4) . . . . ?
C3G N1G C1G O1G 3.0(7) . . . . ?
C4G N1G C1G C2G -2.8(7) . . . . ?
C3G N1G C1G C2G -179.2(3) . . . . ?
